data_7009922
loop_
_publ_author_name
'Brammer, Lee'
'Rivas, Juan C. Mareque'
'Atencio, Reinaldo'
'Fang, Shiyue'
'Pigge, F. Christopher'

_publ_section_title
;
 Combining hydrogen bonds with coordination chemistry or organometallic
 \p-arene chemistry: strategies for inorganic crystal
 engineering&#x200A;&#x2020;
;
_journal_issue 21
_journal_name_full 'Journal of the Chemical Society, Dalton Transactions'
_journal_page_first 3855
_journal_paper_doi 10.1039/b004395h
_journal_year 2000
_chemical_compound_source synthesis
_chemical_formula_sum 'C20 H24 Cr O10'
_chemical_formula_weight 476.39
_chemical_name_systematic
; 
 ? 
;
_space_group_IT_number 2
_symmetry_cell_setting triclinic
_symmetry_space_group_name_Hall '-P 1'
_symmetry_space_group_name_H-M 'P -1'
_atom_sites_solution_hydrogens geom
_atom_sites_solution_primary direct
_atom_sites_solution_secondary difmap
_audit_creation_method SHELXL
_cell_angle_alpha 87.472(1)
_cell_angle_beta 75.734(1)
_cell_angle_gamma 86.752(1)
_cell_formula_units_Z 4
_cell_length_a 11.6029(3)
_cell_length_b 13.0537(2)
_cell_length_c 15.2638(2)
_cell_measurement_reflns_used 5704
_cell_measurement_temperature 173(2)
_cell_measurement_theta_max 29.66
_cell_measurement_theta_min 1.81
_cell_volume 2235.89(7)
_computing_cell_refinement 'SAINT (Siemens, 1994)'
_computing_data_collection 'SMART (Siemens, 1994)'
_computing_data_reduction 'SAINT (Siemens, 1994)'
_computing_molecular_graphics 'SHELXTL (Siemens, 1994)'
_computing_publication_material 'SHELXTL (Siemens, 1994)'
_computing_structure_refinement 'SHELXTL (Siemens, 1994)'
_computing_structure_solution 'SHELXTL (Siemens, 1994)'
_diffrn_ambient_temperature 173(5)
_diffrn_measurement_device 'Siemens SMART'
_diffrn_measurement_method \w-scans
_diffrn_radiation_monochromator graphite
_diffrn_radiation_source 'normal-focus sealed tube'
_diffrn_radiation_type MoK\a
_diffrn_radiation_wavelength 0.71073
_diffrn_reflns_av_R_equivalents 0.1250
_diffrn_reflns_av_sigmaI/netI 0.1370
_diffrn_reflns_limit_h_max 15
_diffrn_reflns_limit_h_min -15
_diffrn_reflns_limit_k_max 18
_diffrn_reflns_limit_k_min -17
_diffrn_reflns_limit_l_max 21
_diffrn_reflns_limit_l_min -20
_diffrn_reflns_number 18389
_diffrn_reflns_theta_max 22.50
_diffrn_reflns_theta_min 1.81
_diffrn_standards_decay_% 0
_exptl_absorpt_coefficient_mu 0.564
_exptl_absorpt_correction_T_max 0.894
_exptl_absorpt_correction_T_min 0.473
_exptl_absorpt_correction_type 'empirical: SADABS'
_exptl_absorpt_process_details
;
Absorption correction was based upon symmetry equivalent and
repeated intensity measurements using the program SADABS
(Sheldrick, 1995), which is based upon the method of
Blessing (Blessing, 1995).
;
_exptl_crystal_colour orange
_exptl_crystal_density_diffrn 1.415
_exptl_crystal_description Irregular
_exptl_crystal_F_000 992
_exptl_crystal_size_max 0.38
_exptl_crystal_size_mid 0.24
_exptl_crystal_size_min 0.18
_refine_diff_density_max 1.461
_refine_diff_density_min -0.760
_refine_diff_density_rms 0.137
_refine_ls_extinction_method none
_refine_ls_goodness_of_fit_all 1.145
_refine_ls_goodness_of_fit_obs 1.328
_refine_ls_hydrogen_treatment
;
Arene hydrogen atoms were included in calculated positions, whereas 
carboxyl hydrogen atoms were located directly from the difference map. 
Both types were then refined by using riding models.
;
_refine_ls_matrix_type full
_refine_ls_number_parameters 559
_refine_ls_number_reflns 5507
_refine_ls_number_restraints 108
_refine_ls_restrained_S_all 1.151
_refine_ls_restrained_S_obs 1.307
_refine_ls_R_factor_all 0.1643
_refine_ls_R_factor_obs 0.1101
_refine_ls_shift/esd_max 0.000
_refine_ls_shift/esd_mean 0.000
_refine_ls_structure_factor_coef Fsqd
_refine_ls_weighting_details 'w=1/[\s^2^(Fo^2^)+(0.1281P)^2^+10.8240P] where P=(Fo^2^+2Fc^2^)/3'
_refine_ls_weighting_scheme calc
_refine_ls_wR_factor_all 0.3001
_refine_ls_wR_factor_obs 0.2674
_reflns_number_observed 3651
_reflns_number_total 5833
_reflns_observed_criterion >2sigma(I)
_cod_data_source_file b004395h.txt
_cod_data_source_block l15198
_cod_depositor_comments
;
The following automatic conversions were performed:
'_symmetry_cell_setting' value 'Triclinic' changed to 'triclinic'
according to '/home/saulius/struct/CIF-dictionaries/cif_core.dic'
dictionary named 'cif_core.dic' version 2.4.1 from 2010-06-29.

Automatic conversion script
Id: cif_fix_enum 1527 2010-12-29 10:47:43Z saulius 

The following automatic conversions were performed:

'_refine_ls_weighting_scheme' value 'calc
w=1/[\s^2^(Fo^2^)+(0.1281P)^2^+10.8240P] where P=(Fo^2^+2Fc^2^)/3'
was changed to 'calc'. New tag '_refine_ls_weighting_details' was
created. The value of the new tag was set to
'w=1/[\s^2^(Fo^2^)+(0.1281P)^2^+10.8240P] where P=(Fo^2^+2Fc^2^)/3'.

Automatic conversion script
Id: cif_fix_values 3143 2015-03-26 13:38:13Z robertas 
;
_cod_database_code 7009922

loop_
_symmetry_equiv_pos_as_xyz
'x, y, z'
'-x, -y, -z'

loop_
_atom_site_aniso_label
_atom_site_aniso_U_11
_atom_site_aniso_U_22
_atom_site_aniso_U_33
_atom_site_aniso_U_23
_atom_site_aniso_U_13
_atom_site_aniso_U_12
Cr1 0.0201(10) 0.0291(11) 0.0156(10) 0.0000(8) 0.0048(8) -0.0069(8)
C10 0.020(8) 0.054(9) 0.031(7) 0.005(6) -0.004(6) -0.004(7)
C11 0.029(8) 0.065(10) 0.021(7) -0.006(7) 0.009(6) 0.009(7)
C12 0.042(8) 0.048(8) 0.026(7) 0.019(6) -0.011(6) -0.015(7)
O10 0.028(6) 0.060(6) 0.064(6) -0.022(5) -0.013(5) 0.010(5)
O11 0.049(6) 0.041(6) 0.081(7) -0.014(5) -0.016(5) -0.020(5)
O12 0.073(8) 0.097(9) 0.048(7) 0.033(6) -0.023(6) -0.033(6)
C13 0.015(5) 0.027(5) 0.013(5) -0.001(4) 0.003(4) -0.008(4)
C14 0.018(5) 0.028(5) 0.014(5) 0.001(4) 0.002(4) -0.002(4)
C15 0.016(5) 0.030(5) 0.012(4) -0.001(4) 0.010(4) -0.010(4)
C16 0.014(5) 0.032(5) 0.011(4) 0.002(4) 0.011(4) -0.006(4)
C17 0.013(5) 0.035(5) 0.013(4) 0.000(4) 0.001(4) -0.005(4)
C18 0.014(5) 0.032(5) 0.015(5) -0.005(4) 0.003(4) -0.009(4)
C131 0.019(6) 0.027(7) 0.013(6) 0.003(5) 0.003(5) 0.001(5)
O132 0.027(5) 0.023(5) 0.017(4) 0.008(3) 0.016(3) -0.003(3)
O133 0.034(5) 0.030(5) 0.015(4) 0.000(4) 0.021(4) -0.011(4)
C151 0.017(6) 0.028(7) 0.024(7) 0.000(5) -0.003(5) -0.004(5)
O152 0.037(5) 0.030(5) 0.027(5) 0.000(4) 0.018(4) -0.008(4)
O153 0.036(5) 0.037(5) 0.016(4) 0.000(4) 0.012(4) -0.011(4)
C171 0.026(7) 0.026(7) 0.017(6) 0.002(5) 0.011(5) -0.008(5)
O172 0.047(5) 0.023(4) 0.027(5) 0.002(4) 0.017(4) -0.007(4)
O173 0.046(5) 0.026(5) 0.036(5) -0.003(4) 0.005(4) -0.003(4)
C101 0.074(13) 0.113(16) 0.059(11) 0.001(11) 0.001(9) -0.019(11)
C102 0.060(11) 0.084(12) 0.030(8) -0.002(8) -0.004(7) -0.020(9)
C103 0.052(10) 0.066(10) 0.025(7) 0.011(7) 0.009(7) -0.011(8)
C104 0.037(8) 0.068(10) 0.045(9) 0.010(8) 0.005(7) -0.021(7)
O105 0.046(6) 0.036(5) 0.024(5) 0.003(4) 0.010(4) -0.016(4)
C106 0.038(8) 0.023(7) 0.065(10) 0.012(7) -0.016(7) -0.010(6)
C107 0.049(9) 0.044(8) 0.045(8) -0.003(7) -0.018(7) -0.003(7)
C108 0.046(9) 0.044(9) 0.061(10) -0.011(7) -0.001(8) -0.012(7)
C109 0.059(10) 0.057(10) 0.050(9) -0.012(7) -0.007(8) 0.002(8)
Cr2 0.0223(11) 0.0287(11) 0.0140(10) 0.0025(8) 0.0077(8) -0.0031(8)
C20 0.026(7) 0.036(7) 0.029(7) 0.005(6) -0.007(6) -0.001(6)
C21 0.035(8) 0.039(8) 0.034(8) 0.000(6) 0.011(6) -0.014(7)
C22 0.036(8) 0.062(9) 0.021(7) -0.008(7) -0.004(6) 0.004(7)
O20 0.044(6) 0.060(6) 0.060(6) 0.012(5) 0.001(5) -0.034(5)
O22 0.056(7) 0.121(9) 0.035(6) -0.034(6) -0.015(5) 0.018(6)
O21 0.054(7) 0.043(6) 0.087(8) 0.018(6) -0.013(6) 0.017(5)
C23 0.024(5) 0.026(5) 0.017(5) 0.000(4) 0.009(4) -0.007(4)
C24 0.023(5) 0.024(5) 0.019(5) 0.004(4) 0.005(4) -0.003(4)
C25 0.018(5) 0.022(5) 0.015(5) 0.000(4) 0.009(4) -0.004(4)
C26 0.021(5) 0.031(5) 0.010(4) -0.006(4) 0.012(4) 0.003(4)
C27 0.024(5) 0.029(5) 0.006(4) 0.002(4) 0.005(4) -0.001(4)
C28 0.028(5) 0.031(5) 0.010(5) 0.004(4) 0.008(4) -0.008(4)
C231 0.026(7) 0.024(7) 0.012(6) -0.011(5) -0.003(5) 0.004(5)
O232 0.050(6) 0.020(5) 0.017(4) -0.006(3) 0.024(4) 0.002(4)
O233 0.045(5) 0.024(4) 0.020(4) 0.005(4) 0.026(4) -0.009(4)
C251 0.014(6) 0.033(8) 0.025(7) 0.001(6) 0.012(5) -0.001(5)
O252 0.035(5) 0.024(5) 0.028(5) 0.001(4) 0.026(4) -0.010(4)
O253 0.035(5) 0.037(5) 0.024(5) 0.001(4) 0.020(4) -0.004(4)
C271 0.029(7) 0.033(7) 0.016(6) 0.002(6) 0.000(6) -0.001(6)
O272 0.048(6) 0.026(5) 0.035(5) -0.005(4) 0.003(4) 0.001(4)
O273 0.055(6) 0.031(5) 0.028(5) 0.006(4) 0.008(4) -0.011(4)
C201 0.051(11) 0.095(13) 0.088(13) 0.030(10) -0.019(10) -0.013(10)
C202 0.034(9) 0.081(11) 0.060(10) 0.000(8) -0.014(8) -0.003(8)
C203 0.033(8) 0.063(9) 0.039(8) -0.016(7) -0.011(6) -0.003(7)
C204 0.025(7) 0.056(9) 0.048(9) -0.020(7) -0.002(7) 0.005(6)
O205 0.047(6) 0.032(5) 0.042(5) -0.006(4) -0.006(4) -0.002(4)
C206 0.038(8) 0.037(8) 0.059(9) -0.012(7) -0.004(7) -0.013(6)
C207 0.053(10) 0.037(8) 0.083(12) 0.013(8) -0.038(9) -0.021(7)
C208 0.045(9) 0.072(10) 0.036(8) 0.014(7) -0.004(7) -0.021(8)
C209 0.066(11) 0.067(11) 0.055(10) 0.013(8) 0.004(8) -0.021(9)

loop_
_atom_site_label
_atom_site_type_symbol
_atom_site_fract_x
_atom_site_fract_y
_atom_site_fract_z
_atom_site_U_iso_or_equiv
_atom_site_thermal_displace_type
_atom_site_occupancy
_atom_site_calc_flag
_atom_site_refinement_flags
_atom_site_disorder_group
Cr1 Cr 1.1149(2) 0.55811(13) -0.29278(11) 0.0230(5) Uani 1 d . .
C10 C 1.2706(11) 0.5051(10) -0.3403(8) 0.035(3) Uani 1 d U .
C11 C 1.1810(11) 0.6772(12) -0.2648(8) 0.041(3) Uani 1 d U .
C12 C 1.1225(11) 0.5004(10) -0.1798(8) 0.038(3) Uani 1 d U .
O10 O 1.3659(8) 0.4737(7) -0.3657(6) 0.050(3) Uani 1 d U .
O11 O 1.2194(8) 0.7509(7) -0.2493(7) 0.056(3) Uani 1 d U .
O12 O 1.1261(10) 0.4627(9) -0.1108(7) 0.071(3) Uani 1 d U .
C13 C 1.0614(9) 0.6104(8) -0.4155(6) 0.019(2) Uani 1 d U .
C14 C 0.9923(9) 0.6641(8) -0.3409(6) 0.021(2) Uani 1 d U .
H14 H 0.9893(9) 0.7370(8) -0.3423(6) 0.025 Uiso 1 calc R .
C15 C 0.9271(9) 0.6094(8) -0.2637(7) 0.021(2) Uani 1 d U .
C16 C 0.9351(9) 0.5033(8) -0.2634(7) 0.021(2) Uani 1 d U .
H16 H 0.8922(9) 0.4672(8) -0.2112(7) 0.025 Uiso 1 calc R .
C17 C 1.0041(9) 0.4446(8) -0.3369(7) 0.021(2) Uani 1 d U .
C18 C 1.0703(9) 0.5037(8) -0.4124(7) 0.021(2) Uani 1 d U .
H18 H 1.1217(9) 0.4689(8) -0.4615(7) 0.025 Uiso 1 calc R .
C131 C 1.1402(9) 0.6662(8) -0.4963(7) 0.021(3) Uani 1 d . .
O132 O 1.1340(6) 0.7658(5) -0.4905(4) 0.026(2) Uani 1 d . .
H132 H 1.1871(6) 0.8142(5) -0.5465(4) 0.031 Uiso 1 d R .
O133 O 1.1976(7) 0.6181(6) -0.5606(5) 0.031(2) Uani 1 d . .
C151 C 0.8576(10) 0.6657(9) -0.1834(7) 0.023(3) Uani 1 d . .
O152 O 0.8579(7) 0.7629(6) -0.1922(5) 0.035(2) Uani 1 d . .
H152 H 0.8207(7) 0.8043(6) -0.1377(5) 0.042 Uiso 1 d R .
O153 O 0.8050(7) 0.6170(6) -0.1168(5) 0.033(2) Uani 1 d . .
C171 C 1.0157(10) 0.3334(8) -0.3383(7) 0.025(3) Uani 1 d . .
O172 O 0.9534(7) 0.2894(6) -0.2624(5) 0.037(2) Uani 1 d . .
H172 H 0.9668(7) 0.2142(6) -0.2544(5) 0.044 Uiso 1 d R .
O173 O 1.0694(7) 0.2865(6) -0.4031(5) 0.038(2) Uani 1 d . .
C101 C 0.9867(16) 0.2583(14) 0.0072(11) 0.084(6) Uani 1 d . .
H10A H 1.0663(16) 0.2700(14) 0.0150(11) 0.127 Uiso 1 calc R .
H10B H 0.9350(16) 0.2375(14) 0.0655(11) 0.127 Uiso 1 calc R .
H10C H 0.9534(16) 0.3218(14) -0.0155(11) 0.127 Uiso 1 calc R .
C102 C 0.9952(14) 0.1763(12) -0.0583(9) 0.059(4) Uani 1 d . .
H10D H 1.0311(14) 0.1132(12) -0.0355(9) 0.070 Uiso 1 calc R .
H10E H 1.0494(14) 0.1974(12) -0.1163(9) 0.070 Uiso 1 calc R .
C103 C 0.8770(13) 0.1510(11) -0.0761(8) 0.051(4) Uani 1 d . .
H10F H 0.8207(13) 0.1359(11) -0.0174(8) 0.061 Uiso 1 calc R .
H10G H 0.8444(13) 0.2127(11) -0.1035(8) 0.061 Uiso 1 calc R .
C104 C 0.8813(12) 0.0635(11) -0.1358(9) 0.052(4) Uani 1 d . .
H10H H 0.9183(12) 0.0022(11) -0.1112(9) 0.063 Uiso 1 calc R .
H10I H 0.7992(12) 0.0476(11) -0.1367(9) 0.063 Uiso 1 calc R .
O105 O 0.9484(7) 0.0857(6) -0.2270(5) 0.038(2) Uani 1 d . .
C106 C 0.9593(12) 0.0002(9) -0.2832(9) 0.041(3) Uani 1 d . .
H10J H 0.8790(12) -0.0217(9) -0.2830(9) 0.049 Uiso 1 calc R .
H10K H 1.0018(12) -0.0577(9) -0.2584(9) 0.049 Uiso 1 calc R .
C107 C 1.0258(12) 0.0249(10) -0.3787(9) 0.045(4) Uani 1 d . .
H10L H 0.9887(12) 0.0884(10) -0.3998(9) 0.054 Uiso 1 calc R .
H10M H 1.0155(12) -0.0312(10) -0.4174(9) 0.054 Uiso 1 calc R .
C108 C 1.1572(12) 0.0395(11) -0.3931(10) 0.052(4) Uani 1 d . .
H10N H 1.1960(12) -0.0244(11) -0.3743(10) 0.062 Uiso 1 calc R .
H10O H 1.1688(12) 0.0952(11) -0.3546(10) 0.062 Uiso 1 calc R .
C109 C 1.2161(13) 0.0663(11) -0.4917(9) 0.056(4) Uani 1 d . .
H10P H 1.3012(13) 0.0751(11) -0.4982(9) 0.085 Uiso 1 calc R .
H10Q H 1.1790(13) 0.1302(11) -0.5102(9) 0.085 Uiso 1 calc R .
H10R H 1.2061(13) 0.0107(11) -0.5299(9) 0.085 Uiso 1 calc R .
Cr2 Cr 0.5886(2) 0.91291(13) 0.21254(11) 0.0238(5) Uani 1 d . .
C20 C 0.7301(11) 0.9842(9) 0.1790(8) 0.031(3) Uani 1 d U .
C21 C 0.6777(12) 0.7994(10) 0.2457(8) 0.039(3) Uani 1 d U .
C22 C 0.5634(11) 0.9636(10) 0.3293(8) 0.040(3) Uani 1 d U .
O20 O 0.8138(9) 1.0305(7) 0.1600(6) 0.056(3) Uani 1 d U .
O22 O 0.5450(9) 0.9966(9) 0.3998(6) 0.070(3) Uani 1 d U .
O21 O 0.7345(9) 0.7308(8) 0.2651(7) 0.064(3) Uani 1 d U .
C23 C 0.5669(10) 0.8610(8) 0.0837(7) 0.025(2) Uani 1 d U .
C24 C 0.4925(9) 0.8049(8) 0.1558(7) 0.024(2) Uani 1 d U .
H24 H 0.4990(9) 0.7320(8) 0.1581(7) 0.029 Uiso 1 calc R .
C25 C 0.4088(9) 0.8581(8) 0.2241(7) 0.021(2) Uani 1 d U .
C26 C 0.4035(9) 0.9664(8) 0.2238(7) 0.023(2) Uani 1 d U .
H26 H 0.3509(9) 1.0016(8) 0.2719(7) 0.028 Uiso 1 calc R .
C27 C 0.4767(9) 1.0226(8) 0.1514(6) 0.021(2) Uani 1 d U .
C28 C 0.5582(10) 0.9674(8) 0.0831(7) 0.025(2) Uani 1 d U .
H28 H 0.6087(10) 1.0045(8) 0.0352(7) 0.030 Uiso 1 calc R .
C231 C 0.6577(10) 0.8035(9) 0.0126(7) 0.021(3) Uani 1 d . .
O232 O 0.6639(7) 0.7071(6) 0.0227(5) 0.034(2) Uani 1 d . .
H232 H 0.6991(7) 0.6611(6) -0.0190(5) 0.041 Uiso 1 d R .
O233 O 0.7217(7) 0.8548(5) -0.0520(5) 0.035(2) Uani 1 d . .
C251 C 0.3328(9) 0.8015(9) 0.3022(7) 0.027(3) Uani 1 d . .
O252 O 0.3453(7) 0.7026(6) 0.3000(5) 0.035(2) Uani 1 d . .
H252 H 0.2931(7) 0.6555(6) 0.3543(5) 0.042 Uiso 1 d R .
O253 O 0.2646(7) 0.8492(6) 0.3627(5) 0.037(2) Uani 1 d . .
C271 C 0.4770(10) 1.1356(9) 0.1518(7) 0.027(3) Uani 1 d . .
O272 O 0.4047(7) 1.1740(6) 0.2266(5) 0.039(2) Uani 1 d . .
H272 H 0.4017(7) 1.2501(6) 0.2343(5) 0.046 Uiso 1 d R .
O273 O 0.5339(8) 1.1873(6) 0.0895(5) 0.041(2) Uani 1 d . .
C201 C 0.5530(14) 1.2689(13) 0.4900(11) 0.078(5) Uani 1 d . .
H20A H 0.6192(14) 1.2177(13) 0.4742(11) 0.117 Uiso 1 calc R .
H20B H 0.5015(14) 1.2504(13) 0.5491(11) 0.117 Uiso 1 calc R .
H20C H 0.5845(14) 1.3365(13) 0.4927(11) 0.117 Uiso 1 calc R .
C202 C 0.4812(12) 1.2725(12) 0.4185(10) 0.058(4) Uani 1 d . .
H20D H 0.5343(12) 1.2896(12) 0.3588(10) 0.070 Uiso 1 calc R .
H20E H 0.4514(12) 1.2036(12) 0.4152(10) 0.070 Uiso 1 calc R .
C203 C 0.3776(11) 1.3494(11) 0.4375(9) 0.044(3) Uani 1 d . .
H20F H 0.3291(11) 1.3361(11) 0.4997(9) 0.053 Uiso 1 calc R .
H20G H 0.4085(11) 1.4189(11) 0.4354(9) 0.053 Uiso 1 calc R .
C204 C 0.2991(11) 1.3485(11) 0.3737(8) 0.044(4) Uani 1 d . .
H20H H 0.2586(11) 1.2827(11) 0.3822(8) 0.053 Uiso 1 calc R .
H20I H 0.2369(11) 1.4045(11) 0.3888(8) 0.053 Uiso 1 calc R .
O205 O 0.3632(8) 1.3612(6) 0.2777(5) 0.041(2) Uani 1 d . .
C206 C 0.3890(12) 1.4660(10) 0.2510(9) 0.045(4) Uani 1 d . .
H20J H 0.4338(12) 1.4951(10) 0.2907(9) 0.054 Uiso 1 calc R .
H20K H 0.3144(12) 1.5082(10) 0.2548(9) 0.054 Uiso 1 calc R .
C207 C 0.4638(13) 1.4642(10) 0.1533(10) 0.053(4) Uani 1 d . .
H20L H 0.4253(13) 1.4215(10) 0.1178(10) 0.064 Uiso 1 calc R .
H20M H 0.4658(13) 1.5349(10) 0.1268(10) 0.064 Uiso 1 calc R .
C208 C 0.5890(12) 1.4229(12) 0.1455(8) 0.052(4) Uani 1 d . .
H20N H 0.5876(12) 1.3537(12) 0.1748(8) 0.062 Uiso 1 calc R .
H20O H 0.6297(12) 1.4680(12) 0.1776(8) 0.062 Uiso 1 calc R .
C209 C 0.6599(14) 1.4164(12) 0.0449(10) 0.066(5) Uani 1 d . .
H20P H 0.7411(14) 1.3892(12) 0.0421(10) 0.099 Uiso 1 calc R .
H20Q H 0.6626(14) 1.4851(12) 0.0160(10) 0.099 Uiso 1 calc R .
H20R H 0.6205(14) 1.3709(12) 0.0133(10) 0.099 Uiso 1 calc R .

loop_
_atom_type_symbol
_atom_type_description
_atom_type_scat_dispersion_real
_atom_type_scat_dispersion_imag
_atom_type_scat_source
C C 0.0033 0.0016 'International Tables Vol C Tables 4.2.6.8 and 6.1.1.4'
H H 0.0000 0.0000 'International Tables Vol C Tables 4.2.6.8 and 6.1.1.4'
O O 0.0106 0.0060 'International Tables Vol C Tables 4.2.6.8 and 6.1.1.4'
Cr Cr 0.3209 0.6236 'International Tables Vol C Tables 4.2.6.8 and 6.1.1.4'

loop_
_geom_angle_atom_site_label_1
_geom_angle_atom_site_label_2
_geom_angle_atom_site_label_3
_geom_angle
_geom_angle_site_symmetry_1
_geom_angle_site_symmetry_3
_geom_angle_publ_flag
C12 Cr1 C10 88.8(5) . . ?
C12 Cr1 C11 89.2(5) . . ?
C10 Cr1 C11 88.0(5) . . ?
C12 Cr1 C14 134.9(5) . . ?
C10 Cr1 C14 135.4(5) . . ?
C11 Cr1 C14 84.8(5) . . ?
C12 Cr1 C18 135.4(5) . . ?
C10 Cr1 C18 87.4(5) . . ?
C11 Cr1 C18 135.1(5) . . ?
C14 Cr1 C18 68.1(4) . . ?
C12 Cr1 C16 86.2(5) . . ?
C10 Cr1 C16 137.4(5) . . ?
C11 Cr1 C16 134.1(4) . . ?
C14 Cr1 C16 67.4(4) . . ?
C18 Cr1 C16 67.7(4) . . ?
C12 Cr1 C13 165.6(5) . . ?
C10 Cr1 C13 101.6(4) . . ?
C11 Cr1 C13 100.9(5) . . ?
C14 Cr1 C13 37.8(4) . . ?
C18 Cr1 C13 37.2(4) . . ?
C16 Cr1 C13 79.4(4) . . ?
C12 Cr1 C15 100.1(5) . . ?
C10 Cr1 C15 168.1(4) . . ?
C11 Cr1 C15 99.9(5) . . ?
C14 Cr1 C15 38.1(4) . . ?
C18 Cr1 C15 80.7(4) . . ?
C16 Cr1 C15 36.9(4) . . ?
C13 Cr1 C15 68.3(4) . . ?
C12 Cr1 C17 100.5(5) . . ?
C10 Cr1 C17 102.5(5) . . ?
C11 Cr1 C17 165.7(5) . . ?
C14 Cr1 C17 80.9(4) . . ?
C18 Cr1 C17 37.9(4) . . ?
C16 Cr1 C17 37.8(4) . . ?
C13 Cr1 C17 67.8(4) . . ?
C15 Cr1 C17 68.2(4) . . ?
O10 C10 Cr1 177.2(11) . . ?
O11 C11 Cr1 178.0(12) . . ?
O12 C12 Cr1 178.2(12) . . ?
C18 C13 C14 120.2(9) . . ?
C18 C13 C131 117.9(9) . . ?
C14 C13 C131 121.5(9) . . ?
C18 C13 Cr1 71.0(6) . . ?
C14 C13 Cr1 70.3(6) . . ?
C131 C13 Cr1 125.2(7) . . ?
C13 C14 C15 120.1(10) . . ?
C13 C14 Cr1 71.9(6) . . ?
C15 C14 Cr1 71.8(6) . . ?
C16 C15 C14 118.4(9) . . ?
C16 C15 C151 121.2(9) . . ?
C14 C15 C151 120.3(10) . . ?
C16 C15 Cr1 71.3(6) . . ?
C14 C15 Cr1 70.1(6) . . ?
C151 C15 Cr1 127.3(7) . . ?
C15 C16 C17 124.0(9) . . ?
C15 C16 Cr1 71.8(6) . . ?
C17 C16 Cr1 73.6(6) . . ?
C16 C17 C18 115.3(10) . . ?
C16 C17 C171 125.4(9) . . ?
C18 C17 C171 119.3(9) . . ?
C16 C17 Cr1 68.6(6) . . ?
C18 C17 Cr1 68.4(6) . . ?
C171 C17 Cr1 130.6(8) . . ?
C13 C18 C17 121.9(9) . . ?
C13 C18 Cr1 71.8(6) . . ?
C17 C18 Cr1 73.7(6) . . ?
O133 C131 O132 125.6(9) . . ?
O133 C131 C13 120.2(10) . . ?
O132 C131 C13 114.1(9) . . ?
O153 C151 O152 125.8(10) . . ?
O153 C151 C15 119.2(10) . . ?
O152 C151 C15 115.0(10) . . ?
O173 C171 O172 123.9(10) . . ?
O173 C171 C17 123.6(9) . . ?
O172 C171 C17 112.4(9) . . ?
C101 C102 C103 114.5(13) . . ?
C104 C103 C102 115.6(12) . . ?
O105 C104 C103 111.8(10) . . ?
C106 O105 C104 112.2(9) . . ?
O105 C106 C107 111.8(9) . . ?
C106 C107 C108 115.8(11) . . ?
C107 C108 C109 111.9(12) . . ?
C22 Cr2 C21 90.0(5) . . ?
C22 Cr2 C20 88.6(5) . . ?
C21 Cr2 C20 88.3(5) . . ?
C22 Cr2 C28 137.0(5) . . ?
C21 Cr2 C28 132.3(5) . . ?
C20 Cr2 C28 85.9(5) . . ?
C22 Cr2 C24 131.9(5) . . ?
C21 Cr2 C24 87.6(5) . . ?
C20 Cr2 C24 139.2(4) . . ?
C28 Cr2 C24 67.7(4) . . ?
C22 Cr2 C23 164.8(5) . . ?
C21 Cr2 C23 99.7(5) . . ?
C20 Cr2 C23 103.3(4) . . ?
C28 Cr2 C23 37.1(4) . . ?
C24 Cr2 C23 38.1(4) . . ?
C22 Cr2 C26 84.3(5) . . ?
C21 Cr2 C26 140.3(5) . . ?
C20 Cr2 C26 130.6(5) . . ?
C28 Cr2 C26 67.9(4) . . ?
C24 Cr2 C26 68.3(4) . . ?
C23 Cr2 C26 80.7(4) . . ?
C22 Cr2 C25 98.2(5) . . ?
C21 Cr2 C25 105.6(5) . . ?
C20 Cr2 C25 164.4(4) . . ?
C28 Cr2 C25 79.4(4) . . ?
C24 Cr2 C25 37.6(4) . . ?
C23 Cr2 C25 67.9(4) . . ?
C26 Cr2 C25 37.4(4) . . ?
C22 Cr2 C27 101.5(5) . . ?
C21 Cr2 C27 167.2(5) . . ?
C20 Cr2 C27 97.5(4) . . ?
C28 Cr2 C27 37.7(4) . . ?
C24 Cr2 C27 80.6(4) . . ?
C23 Cr2 C27 67.9(4) . . ?
C26 Cr2 C27 37.7(4) . . ?
C25 Cr2 C27 67.5(4) . . ?
O20 C20 Cr2 177.6(11) . . ?
O21 C21 Cr2 178.5(11) . . ?
O22 C22 Cr2 177.7(11) . . ?
C28 C23 C24 119.2(9) . . ?
C28 C23 C231 121.5(9) . . ?
C24 C23 C231 119.2(10) . . ?
C28 C23 Cr2 71.1(6) . . ?
C24 C23 Cr2 70.7(6) . . ?
C231 C23 Cr2 127.5(8) . . ?
C25 C24 C23 119.7(10) . . ?
C25 C24 Cr2 72.3(6) . . ?
C23 C24 Cr2 71.2(6) . . ?
C26 C25 C24 120.3(9) . . ?
C26 C25 C251 118.6(9) . . ?
C24 C25 C251 120.8(9) . . ?
C26 C25 Cr2 70.6(6) . . ?
C24 C25 Cr2 70.1(6) . . ?
C251 C25 Cr2 127.6(8) . . ?
C25 C26 C27 120.0(9) . . ?
C25 C26 Cr2 72.0(6) . . ?
C27 C26 Cr2 71.9(6) . . ?
C28 C27 C26 118.4(10) . . ?
C28 C27 C271 120.3(9) . . ?
C26 C27 C271 121.0(9) . . ?
C28 C27 Cr2 69.9(6) . . ?
C26 C27 Cr2 70.4(6) . . ?
C271 C27 Cr2 126.3(7) . . ?
C23 C28 C27 122.2(10) . . ?
C23 C28 Cr2 71.8(6) . . ?
C27 C28 Cr2 72.5(6) . . ?
O232 C231 O233 125.2(9) . . ?
O232 C231 C23 116.6(9) . . ?
O233 C231 C23 118.2(10) . . ?
O253 C251 O252 124.6(10) . . ?
O253 C251 C25 119.9(10) . . ?
O252 C251 C25 115.4(9) . . ?
O273 C271 O272 124.4(11) . . ?
O273 C271 C27 123.3(10) . . ?
O272 C271 C27 112.3(9) . . ?
C203 C202 C201 113.0(13) . . ?
C204 C203 C202 114.5(11) . . ?
O205 C204 C203 113.7(10) . . ?
C206 O205 C204 113.1(9) . . ?
O205 C206 C207 106.3(10) . . ?
C208 C207 C206 113.1(11) . . ?
C207 C208 C209 111.5(12) . . ?

loop_
_geom_bond_atom_site_label_1
_geom_bond_atom_site_label_2
_geom_bond_distance
_geom_bond_site_symmetry_2
_geom_bond_publ_flag
Cr1 C12 1.871(12) . ?
Cr1 C10 1.878(13) . ?
Cr1 C11 1.88(2) . ?
Cr1 C14 2.163(11) . ?
Cr1 C18 2.173(10) . ?
Cr1 C16 2.178(10) . ?
Cr1 C13 2.184(10) . ?
Cr1 C15 2.185(11) . ?
Cr1 C17 2.244(10) . ?
C10 O10 1.136(14) . ?
C11 O11 1.141(15) . ?
C12 O12 1.153(13) . ?
C13 C18 1.390(14) . ?
C13 C14 1.410(14) . ?
C13 C131 1.526(14) . ?
C14 C15 1.421(14) . ?
C15 C16 1.382(14) . ?
C15 C151 1.490(15) . ?
C16 C17 1.433(14) . ?
C17 C18 1.437(14) . ?
C17 C171 1.451(15) . ?
C131 O133 1.220(12) . ?
C131 O132 1.304(12) . ?
C151 O153 1.221(12) . ?
C151 O152 1.270(13) . ?
C171 O173 1.202(12) . ?
C171 O172 1.331(12) . ?
C101 C102 1.48(2) . ?
C102 C103 1.52(2) . ?
C103 C104 1.48(2) . ?
C104 O105 1.443(14) . ?
O105 C106 1.418(14) . ?
C106 C107 1.50(2) . ?
C107 C108 1.51(2) . ?
C108 C109 1.53(2) . ?
Cr2 C22 1.877(13) . ?
Cr2 C21 1.88(2) . ?
Cr2 C20 1.882(13) . ?
Cr2 C28 2.174(11) . ?
Cr2 C24 2.178(11) . ?
Cr2 C23 2.184(11) . ?
Cr2 C26 2.189(11) . ?
Cr2 C25 2.207(10) . ?
Cr2 C27 2.208(11) . ?
C20 O20 1.142(13) . ?
C21 O21 1.153(14) . ?
C22 O22 1.144(13) . ?
C23 C28 1.386(15) . ?
C23 C24 1.423(14) . ?
C23 C231 1.507(14) . ?
C24 C25 1.414(14) . ?
C25 C26 1.410(14) . ?
C25 C251 1.491(14) . ?
C26 C27 1.420(14) . ?
C27 C28 1.415(14) . ?
C27 C271 1.48(2) . ?
C231 O232 1.261(12) . ?
C231 O233 1.268(12) . ?
C251 O253 1.226(12) . ?
C251 O252 1.292(13) . ?
C271 O273 1.217(13) . ?
C271 O272 1.337(13) . ?
C201 C202 1.53(2) . ?
C202 C203 1.50(2) . ?
C203 C204 1.49(2) . ?
C204 O205 1.478(14) . ?
O205 C206 1.437(14) . ?
C206 C207 1.53(2) . ?
C207 C208 1.50(2) . ?
C208 C209 1.56(2) . ?
